data_7227076
loop_
_publ_author_name
'Yang, Meng'
'Sun, Juan'
'Guo, Jianni'
'Sun, Guifang'
'Li, Licun'

_publ_section_title
;
 Cu--Ln compounds based on nitronyl nitroxide radicals: synthesis,
 structure, and magnetic and fluorescence properties
;
_journal_issue 48
_journal_name_full CrystEngComm
_journal_page_first 9345
_journal_paper_doi 10.1039/C6CE02049F
_journal_volume 18
_journal_year 2016
_chemical_formula_moiety 'C49 H35 Br2 Cu F30 N6 O14 Tb'
_chemical_formula_sum 'C49 H35 Br2 Cu F30 N6 O14 Tb'
_chemical_formula_weight 1884.11
_chemical_name_systematic
; 
 ? 
;
_space_group_IT_number 15
_symmetry_cell_setting monoclinic
_symmetry_space_group_name_Hall '-C 2yc'
_symmetry_space_group_name_H-M 'C 1 2/c 1'
_atom_sites_solution_hydrogens geom
_atom_sites_solution_primary direct
_atom_sites_solution_secondary difmap
_audit_creation_method SHELXL-97
_audit_update_record
;
2016-09-11 deposited with the CCDC.
2016-11-10 downloaded from the CCDC.
;
_cell_angle_alpha 90.00
_cell_angle_beta 107.426(3)
_cell_angle_gamma 90.00
_cell_formula_units_Z 4
_cell_length_a 27.231(6)
_cell_length_b 10.521(2)
_cell_length_c 23.519(5)
_cell_measurement_reflns_used 7567
_cell_measurement_temperature 113(2)
_cell_measurement_theta_max 27.5
_cell_measurement_theta_min 3.0
_cell_volume 6429(2)
_computing_cell_refinement 'CrystalClear-SM Expert 2.1 b42 (Rigaku, 2015)'
_computing_data_collection 'CrystalClear-SM Expert 2.1 b42 (Rigaku, 2015)'
_computing_data_reduction 'CrystalClear-SM Expert 2.1 b42 (Rigaku, 2015)'
_computing_molecular_graphics 'Bruker SHELXTL'
_computing_publication_material 'Bruker SHELXTL'
_computing_structure_refinement 'SHELXL-97 (Sheldrick, 1997)'
_computing_structure_solution 'SHELXS-97 (Sheldrick, 1990)'
_diffrn_ambient_temperature 113(2)
_diffrn_detector_area_resol_mean 28.5714
_diffrn_measured_fraction_theta_full 0.996
_diffrn_measured_fraction_theta_max 0.996
_diffrn_measurement_device_type 'CCD area detector'
_diffrn_measurement_method 'profile data from \w-scans'
_diffrn_radiation_monochromator graphite
_diffrn_radiation_source 'fine-focus sealed tube'
_diffrn_radiation_type MoK\a
_diffrn_radiation_wavelength 0.71073
_diffrn_reflns_av_R_equivalents 0.0240
_diffrn_reflns_av_sigmaI/netI 0.0191
_diffrn_reflns_limit_h_max 35
_diffrn_reflns_limit_h_min -35
_diffrn_reflns_limit_k_max 13
_diffrn_reflns_limit_k_min -13
_diffrn_reflns_limit_l_max 30
_diffrn_reflns_limit_l_min -30
_diffrn_reflns_number 31545
_diffrn_reflns_theta_full 27.48
_diffrn_reflns_theta_max 27.48
_diffrn_reflns_theta_min 3.05
_diffrn_standards_decay_% 0
_diffrn_standards_interval_count 0
_diffrn_standards_interval_time 0
_diffrn_standards_number 0
_exptl_absorpt_coefficient_mu 2.817
_exptl_absorpt_correction_T_max 0.509
_exptl_absorpt_correction_T_min 0.472
_exptl_absorpt_correction_type multi-scan
_exptl_absorpt_process_details SADABS
_exptl_crystal_colour green
_exptl_crystal_density_diffrn 1.947
_exptl_crystal_density_meas ?
_exptl_crystal_density_method 'not measured'
_exptl_crystal_description needle
_exptl_crystal_F_000 3668
_exptl_crystal_size_max 0.29
_exptl_crystal_size_mid 0.21
_exptl_crystal_size_min 0.18
_refine_diff_density_max 3.189
_refine_diff_density_min -1.783
_refine_diff_density_rms 0.148
_refine_ls_extinction_method none
_refine_ls_goodness_of_fit_ref 1.023
_refine_ls_hydrogen_treatment mixed
_refine_ls_matrix_type full
_refine_ls_number_parameters 480
_refine_ls_number_reflns 7335
_refine_ls_number_restraints 7
_refine_ls_restrained_S_all 1.029
_refine_ls_R_factor_all 0.0530
_refine_ls_R_factor_gt 0.0467
_refine_ls_shift/su_max 0.001
_refine_ls_shift/su_mean 0.000
_refine_ls_structure_factor_coef Fsqd
_refine_ls_weighting_details 'calc w=1/[\s^2^(Fo^2^)+(0.1000P)^2^+55.0000P] where P=(Fo^2^+2Fc^2^)/3'
_refine_ls_weighting_scheme calc
_refine_ls_wR_factor_gt 0.1411
_refine_ls_wR_factor_ref 0.1489
_reflns_number_gt 6608
_reflns_number_total 7367
_reflns_threshold_expression >2sigma(I)
_cod_data_source_file c6ce02049f2.cif
_cod_data_source_block 7
_cod_depositor_comments
;
The following automatic conversions were performed:

'_symmetry_cell_setting' value 'Monoclinic' changed to 'monoclinic'
according to
/usr/data/users/saulius/crontab/automatic-downloads/rss-feeds/RSC/lib/dictionaries/cif_core.dic
dictionary named 'cif_core.dic' version 2.4.2 from 2011-04-26.

'_exptl_crystal_density_meas' value 'not measured' was changed to '?'
- the value is perceived as not measured.

Automatic conversion script
Id: cif_fix_values 4268 2015-11-12 08:31:59Z antanas 

 Adding full bibliography for 7227070--7227077.cif.
;
_cod_original_sg_symbol_H-M 'C 2/c'
_cod_database_code 7227076

loop_
_symmetry_equiv_pos_as_xyz
'x, y, z'
'-x, y, -z+1/2'
'x+1/2, y+1/2, z'
'-x+1/2, y+1/2, -z+1/2'
'-x, -y, -z'
'x, -y, z-1/2'
'-x+1/2, -y+1/2, -z'
'x+1/2, -y+1/2, z-1/2'

loop_
_atom_site_label
_atom_site_type_symbol
_atom_site_fract_x
_atom_site_fract_y
_atom_site_fract_z
_atom_site_U_iso_or_equiv
_atom_site_adp_type
_atom_site_occupancy
_atom_site_symmetry_multiplicity
_atom_site_calc_flag
_atom_site_refinement_flags
Tb1 Tb 0.0000 0.98702(3) 0.2500 0.01640(11) Uani 1 2 d S
Cu1 Cu 0.2500 1.2500 0.5000 0.02054(17) Uani 1 2 d S
Br1 Br 0.09718(2) 0.87683(5) 0.48498(2) 0.03420(15) Uani 1 1 d .
O7 O 0.22870(13) 1.3964(3) 0.44452(15) 0.0256(7) Uani 1 1 d .
O2 O 0.08014(12) 0.9011(3) 0.25977(15) 0.0248(7) Uani 1 1 d .
N3 N 0.19596(15) 1.1351(4) 0.44911(17) 0.0224(8) Uani 1 1 d .
C1 C 0.16146(18) 1.0175(4) 0.3592(2) 0.0220(9) Uani 1 1 d .
O3 O 0.05692(14) 1.1545(3) 0.26352(17) 0.0316(8) Uani 1 1 d .
F6 F 0.15167(13) 1.2905(4) 0.28409(17) 0.0447(8) Uani 1 1 d .
F7 F 0.07352(17) 0.6185(4) 0.38869(17) 0.0566(11) Uani 1 1 d .
O6 O 0.31196(14) 1.1803(3) 0.45615(15) 0.0285(7) Uani 1 1 d .
O5 O 0.01360(13) 0.8150(3) 0.31334(16) 0.0276(7) Uani 1 1 d .
C4 C 0.13442(19) 0.9726(5) 0.4443(2) 0.0245(9) Uani 1 1 d .
F13 F 0.19902(19) 1.7213(4) 0.4327(2) 0.0640(13) Uani 1 1 d .
N2 N 0.12454(14) 0.9355(4) 0.25543(17) 0.0213(7) Uani 1 1 d .
N1 N 0.20306(17) 1.0084(4) 0.2775(2) 0.0278(9) Uani 1 1 d .
F15 F 0.1943(2) 1.5935(5) 0.36128(17) 0.0676(13) Uani 1 1 d .
F14 F 0.26635(16) 1.6278(4) 0.4256(2) 0.0541(10) Uani 1 1 d .
O1 O 0.24560(15) 1.0591(5) 0.30571(19) 0.0447(10) Uani 1 1 d .
C3 C 0.16640(18) 1.0679(4) 0.4746(2) 0.0241(9) Uani 1 1 d .
H3 H 0.1675 1.0860 0.5136 0.029 Uiso 1 1 calc R
C5 C 0.13100(17) 0.9464(4) 0.3855(2) 0.0222(9) Uani 1 1 d .
H5 H 0.1091 0.8835 0.3643 0.027 Uiso 1 1 calc R
C9 C 0.1001(2) 0.9028(6) 0.1459(2) 0.0337(11) Uani 1 1 d .
H9A H 0.0723 0.8466 0.1456 0.051 Uiso 1 1 calc R
H9B H 0.1132 0.8818 0.1134 0.051 Uiso 1 1 calc R
H9C H 0.0879 0.9889 0.1416 0.051 Uiso 1 1 calc R
C7 C 0.14258(19) 0.8887(5) 0.2043(2) 0.0257(9) Uani 1 1 d .
F9 F 0.00121(17) 0.6694(5) 0.4003(2) 0.0644(12) Uani 1 1 d .
F11 F 0.3880(2) 1.1261(5) 0.4129(3) 0.093(2) Uani 1 1 d .
C23 C 0.3190(2) 0.9783(5) 0.5051(3) 0.0348(12) Uani 1 1 d .
H23 H 0.3314 0.8964 0.5036 0.042 Uiso 1 1 calc R
F10 F 0.4095(2) 0.9737(6) 0.4717(2) 0.0790(17) Uani 1 1 d .
C6 C 0.16195(18) 0.9897(4) 0.2984(2) 0.0214(9) Uani 1 1 d .
C2 C 0.19351(17) 1.1117(4) 0.39230(19) 0.0216(8) Uani 1 1 d .
H2 H 0.2137 1.1594 0.3746 0.026 Uiso 1 1 calc R
F8 F 0.0087(3) 0.4995(4) 0.3512(3) 0.094(2) Uani 1 1 d U
C19 C 0.01085(19) 0.6985(5) 0.3041(2) 0.0313(11) Uani 1 1 d .
C24 C 0.2166(2) 1.6117(5) 0.4186(3) 0.0374(13) Uani 1 1 d .
C22 C 0.3295(2) 1.0716(5) 0.4666(2) 0.0293(10) Uani 1 1 d .
C25 C 0.2082(2) 1.4978(4) 0.4559(2) 0.0263(10) Uani 1 1 d .
C13 C 0.1059(2) 1.3400(6) 0.2779(4) 0.0515(18) Uani 1 1 d .
C18 C 0.0231(3) 0.6192(6) 0.3615(3) 0.0445(14) Uani 1 1 d .
C11 C 0.1776(3) 1.1027(6) 0.1791(3) 0.0402(13) Uani 1 1 d .
H11B H 0.1476 1.1395 0.1859 0.060 Uiso 1 1 calc R
H11A H 0.1711 1.0884 0.1371 0.060 Uiso 1 1 calc R
H11C H 0.2062 1.1596 0.1932 0.060 Uiso 1 1 calc R
C10 C 0.1566(3) 0.7488(5) 0.2192(3) 0.0386(13) Uani 1 1 d .
H10C H 0.1809 0.7429 0.2582 0.058 Uiso 1 1 calc R
H10B H 0.1716 0.7141 0.1904 0.058 Uiso 1 1 calc R
H10A H 0.1261 0.7019 0.2181 0.058 Uiso 1 1 calc R
C12 C 0.2361(2) 0.9132(7) 0.2000(3) 0.0454(15) Uani 1 1 d .
H12C H 0.2651 0.9698 0.2110 0.068 Uiso 1 1 calc R
H12A H 0.2279 0.8934 0.1583 0.068 Uiso 1 1 calc R
H12B H 0.2445 0.8364 0.2228 0.068 Uiso 1 1 calc R
C21 C 0.3693(3) 1.0298(7) 0.4352(3) 0.0458(15) Uani 1 1 d .
F5 F 0.0894(4) 1.3942(12) 0.2313(5) 0.206(6) Uani 1 1 d .
F12 F 0.3492(3) 0.9508(9) 0.3924(3) 0.132(3) Uani 1 1 d .
F4 F 0.1102(3) 1.4206(10) 0.3188(4) 0.151(4) Uani 1 1 d .
O4 O 0.00813(14) 1.0675(4) 0.34380(16) 0.0320(8) Uani 1 1 d .
C14 C 0.0705(3) 1.2375(8) 0.2993(5) 0.068(2) Uani 1 1 d .
C16A C 0.0277(3) 1.1607(8) 0.3700(4) 0.0202(16) Uani 0.50 1 d PD
C15 C 0.0588(4) 1.2510(8) 0.3539(5) 0.073(3) Uani 1 1 d D
H15 H 0.0718 1.3195 0.3788 0.088 Uiso 1 1 calc R
C8 C 0.1899(2) 0.9769(5) 0.2121(2) 0.0300(11) Uani 1 1 d .
F1 F 0.0008(2) 1.0952(5) 0.4535(2) 0.0749(14) Uani 1 1 d .
C17 C 0.0124(3) 1.1961(6) 0.4271(3) 0.0435(14) Uani 1 1 d .
F2 F -0.0174(4) 1.2834(8) 0.4280(5) 0.174(5) Uani 1 1 d .
F3 F 0.0560(3) 1.2306(11) 0.4576(5) 0.185(5) Uani 1 1 d .
C20 C 0.0000 0.6335(7) 0.2500 0.0370(17) Uani 1 2 d S
H20 H 0.0000 0.5451 0.2500 0.044 Uiso 1 2 calc SR
C16B C -0.0111(6) 1.1753(12) 0.3597(6) 0.048(3) Uani 0.50 1 d P

loop_
_atom_site_aniso_label
_atom_site_aniso_U_11
_atom_site_aniso_U_22
_atom_site_aniso_U_33
_atom_site_aniso_U_23
_atom_site_aniso_U_13
_atom_site_aniso_U_12
Tb1 0.01125(15) 0.01889(16) 0.01922(16) 0.000 0.00479(11) 0.000
Cu1 0.0226(4) 0.0195(4) 0.0176(3) -0.0009(3) 0.0031(3) 0.0013(3)
Br1 0.0364(3) 0.0418(3) 0.0288(3) -0.0005(2) 0.0165(2) -0.0104(2)
O7 0.0266(16) 0.0267(16) 0.0230(16) -0.0006(13) 0.0066(13) 0.0040(13)
O2 0.0145(14) 0.0335(17) 0.0264(16) -0.0007(14) 0.0063(12) -0.0012(13)
N3 0.0219(18) 0.0216(18) 0.0211(18) -0.0016(14) 0.0025(15) 0.0013(14)
C1 0.021(2) 0.022(2) 0.022(2) -0.0019(16) 0.0052(17) 0.0031(16)
O3 0.0257(18) 0.0255(17) 0.043(2) -0.0021(16) 0.0092(15) -0.0045(14)
F6 0.0310(17) 0.0431(19) 0.058(2) 0.0077(17) 0.0108(16) -0.0016(14)
F7 0.056(2) 0.061(3) 0.040(2) 0.0052(17) -0.0056(18) 0.0217(19)
O6 0.0309(18) 0.0256(17) 0.0281(17) 0.0023(13) 0.0073(14) 0.0037(14)
O5 0.0226(16) 0.0275(17) 0.0323(17) 0.0037(14) 0.0077(14) 0.0006(13)
C4 0.023(2) 0.026(2) 0.025(2) 0.0036(18) 0.0097(18) 0.0011(18)
F13 0.097(3) 0.0336(18) 0.088(3) 0.026(2) 0.068(3) 0.030(2)
N2 0.0180(17) 0.0249(19) 0.0214(18) -0.0014(15) 0.0064(14) 0.0018(15)
N1 0.021(2) 0.039(2) 0.026(2) -0.0051(16) 0.0089(17) -0.0034(16)
F15 0.096(3) 0.070(3) 0.034(2) 0.0217(19) 0.014(2) 0.006(3)
F14 0.051(2) 0.045(2) 0.079(3) 0.0200(19) 0.039(2) 0.0058(17)
O1 0.0268(19) 0.069(3) 0.041(2) -0.011(2) 0.0143(17) -0.016(2)
C3 0.028(2) 0.024(2) 0.020(2) -0.0003(17) 0.0074(18) 0.0020(18)
C5 0.020(2) 0.024(2) 0.022(2) -0.0016(17) 0.0039(17) 0.0025(17)
C9 0.031(3) 0.046(3) 0.024(2) -0.007(2) 0.008(2) -0.003(2)
C7 0.025(2) 0.029(2) 0.024(2) -0.0056(18) 0.0094(19) 0.0006(18)
F9 0.062(3) 0.077(3) 0.062(3) 0.030(2) 0.030(2) 0.004(2)
F11 0.106(4) 0.087(4) 0.128(5) 0.067(3) 0.097(4) 0.051(3)
C23 0.046(3) 0.030(3) 0.034(3) 0.007(2) 0.020(3) 0.015(2)
F10 0.064(3) 0.107(4) 0.084(3) 0.053(3) 0.049(3) 0.050(3)
C6 0.018(2) 0.024(2) 0.024(2) -0.0003(16) 0.0072(17) 0.0028(16)
C2 0.020(2) 0.024(2) 0.020(2) 0.0023(16) 0.0045(17) 0.0010(17)
F8 0.153(6) 0.043(2) 0.063(3) 0.015(2) -0.002(3) -0.037(3)
C19 0.020(2) 0.030(3) 0.041(3) 0.007(2) 0.004(2) -0.0015(19)
C24 0.044(3) 0.035(3) 0.039(3) 0.012(2) 0.021(3) 0.017(2)
C22 0.032(3) 0.032(3) 0.024(2) 0.0037(19) 0.009(2) 0.007(2)
C25 0.027(2) 0.026(2) 0.025(2) 0.0046(17) 0.0065(19) 0.0058(18)
C13 0.035(3) 0.021(3) 0.089(5) -0.004(3) 0.005(3) -0.001(2)
C18 0.051(4) 0.030(3) 0.046(3) 0.008(2) 0.005(3) -0.007(3)
C11 0.054(4) 0.040(3) 0.032(3) 0.001(2) 0.020(3) -0.008(3)
C10 0.049(3) 0.026(3) 0.045(3) -0.005(2) 0.020(3) 0.007(2)
C12 0.033(3) 0.062(4) 0.049(3) -0.011(3) 0.024(3) 0.000(3)
C21 0.055(4) 0.048(3) 0.042(3) 0.014(3) 0.026(3) 0.018(3)
F5 0.200(10) 0.267(13) 0.162(8) 0.150(9) 0.072(7) 0.167(10)
F12 0.094(5) 0.202(8) 0.121(6) -0.106(6) 0.064(4) -0.018(5)
F4 0.132(7) 0.197(9) 0.155(8) -0.081(7) 0.091(6) -0.003(7)
O4 0.0333(19) 0.035(2) 0.0291(18) -0.0036(15) 0.0109(15) -0.0047(15)
C14 0.052(4) 0.058(5) 0.100(7) -0.013(5) 0.029(5) 0.003(4)
C16A 0.012(4) 0.023(4) 0.027(4) -0.005(3) 0.006(3) 0.006(3)
C15 0.079(6) 0.058(5) 0.093(7) -0.024(4) 0.040(5) -0.008(4)
C8 0.027(2) 0.041(3) 0.026(2) -0.005(2) 0.013(2) 0.000(2)
F1 0.118(4) 0.065(3) 0.056(3) 0.011(2) 0.048(3) 0.011(3)
C17 0.052(4) 0.044(3) 0.041(3) -0.011(3) 0.024(3) -0.002(3)
F2 0.230(10) 0.129(6) 0.238(10) 0.106(7) 0.187(9) 0.131(7)
F3 0.102(6) 0.186(10) 0.220(11) -0.027(8) -0.022(6) -0.080(6)
C20 0.032(4) 0.028(4) 0.044(4) 0.000 0.000(3) 0.000
C16B 0.058(9) 0.037(6) 0.056(8) -0.011(6) 0.025(7) -0.008(6)

loop_
_atom_type_symbol
_atom_type_description
_atom_type_scat_dispersion_real
_atom_type_scat_dispersion_imag
_atom_type_scat_source
C C 0.0033 0.0016 'International Tables Vol C Tables 4.2.6.8 and 6.1.1.4'
H H 0.0000 0.0000 'International Tables Vol C Tables 4.2.6.8 and 6.1.1.4'
N N 0.0061 0.0033 'International Tables Vol C Tables 4.2.6.8 and 6.1.1.4'
O O 0.0106 0.0060 'International Tables Vol C Tables 4.2.6.8 and 6.1.1.4'
F F 0.0171 0.0103 'International Tables Vol C Tables 4.2.6.8 and 6.1.1.4'
Cu Cu 0.3201 1.2651 'International Tables Vol C Tables 4.2.6.8 and 6.1.1.4'
Br Br -0.2901 2.4595 'International Tables Vol C Tables 4.2.6.8 and 6.1.1.4'
Tb Tb -0.1723 4.1537 'International Tables Vol C Tables 4.2.6.8 and 6.1.1.4'

loop_
_geom_angle_atom_site_label_1
_geom_angle_atom_site_label_2
_geom_angle_atom_site_label_3
_geom_angle
_geom_angle_site_symmetry_1
_geom_angle_site_symmetry_3
O5 Tb1 O5 76.37(18) 2 .
O5 Tb1 O3 131.41(13) 2 .
O5 Tb1 O3 122.71(13) . .
O5 Tb1 O3 122.71(13) 2 2
O5 Tb1 O3 131.41(13) . 2
O3 Tb1 O3 80.27(18) . 2
O5 Tb1 O2 73.78(12) 2 .
O5 Tb1 O2 70.35(12) . .
O3 Tb1 O2 73.10(13) . .
O3 Tb1 O2 152.80(13) 2 .
O5 Tb1 O2 70.35(12) 2 2
O5 Tb1 O2 73.78(12) . 2
O3 Tb1 O2 152.80(13) . 2
O3 Tb1 O2 73.10(13) 2 2
O2 Tb1 O2 133.89(18) . 2
O5 Tb1 O4 148.92(13) 2 .
O5 Tb1 O4 73.70(13) . .
O3 Tb1 O4 73.74(13) . .
O3 Tb1 O4 73.73(14) 2 .
O2 Tb1 O4 103.35(13) . .
O2 Tb1 O4 93.21(12) 2 .
O5 Tb1 O4 73.70(13) 2 2
O5 Tb1 O4 148.92(13) . 2
O3 Tb1 O4 73.73(14) . 2
O3 Tb1 O4 73.74(13) 2 2
O2 Tb1 O4 93.21(12) . 2
O2 Tb1 O4 103.35(13) 2 2
O4 Tb1 O4 137.03(19) . 2
O7 Cu1 O7 180.00(16) 7_576 .
O7 Cu1 N3 93.31(15) 7_576 7_576
O7 Cu1 N3 86.70(15) . 7_576
O7 Cu1 N3 86.70(15) 7_576 .
O7 Cu1 N3 93.30(15) . .
N3 Cu1 N3 180.00(17) 7_576 .
O7 Cu1 O6 93.47(13) 7_576 7_576
O7 Cu1 O6 86.53(13) . 7_576
N3 Cu1 O6 92.59(14) 7_576 7_576
N3 Cu1 O6 87.41(14) . 7_576
O7 Cu1 O6 86.53(13) 7_576 .
O7 Cu1 O6 93.47(13) . .
N3 Cu1 O6 87.41(14) 7_576 .
N3 Cu1 O6 92.59(14) . .
O6 Cu1 O6 180.000(1) 7_576 .
C25 O7 Cu1 125.0(3) . .
N2 O2 Tb1 139.4(3) . .
C2 N3 C3 119.4(4) . .
C2 N3 Cu1 121.0(3) . .
C3 N3 Cu1 118.9(3) . .
C5 C1 C2 119.3(4) . .
C5 C1 C6 120.6(4) . .
C2 C1 C6 120.1(4) . .
C14 O3 Tb1 135.4(5) . .
C22 O6 Cu1 119.2(3) . .
C19 O5 Tb1 132.3(4) . .
C3 C4 C5 120.3(4) . .
C3 C4 Br1 118.7(4) . .
C5 C4 Br1 121.0(4) . .
O2 N2 C6 125.5(4) . .
O2 N2 C7 120.4(4) . .
C6 N2 C7 112.8(4) . .
O1 N1 C6 126.2(4) . .
O1 N1 C8 121.9(4) . .
C6 N1 C8 111.5(4) . .
N3 C3 C4 121.6(4) . .
N3 C3 H3 119.2 . .
C4 C3 H3 119.2 . .
C4 C5 C1 117.8(4) . .
C4 C5 H5 121.1 . .
C1 C5 H5 121.1 . .
C7 C9 H9A 109.5 . .
C7 C9 H9B 109.5 . .
H9A C9 H9B 109.5 . .
C7 C9 H9C 109.5 . .
H9A C9 H9C 109.5 . .
H9B C9 H9C 109.5 . .
N2 C7 C9 110.4(4) . .
N2 C7 C10 104.4(4) . .
C9 C7 C10 111.8(5) . .
N2 C7 C8 99.6(4) . .
C9 C7 C8 115.5(4) . .
C10 C7 C8 113.9(4) . .
C25 C23 C22 123.7(5) 7_576 .
C25 C23 H23 118.2 7_576 .
C22 C23 H23 118.2 . .
N2 C6 N1 108.1(4) . .
N2 C6 C1 126.8(4) . .
N1 C6 C1 124.9(4) . .
N3 C2 C1 121.6(4) . .
N3 C2 H2 119.2 . .
C1 C2 H2 119.2 . .
O5 C19 C20 128.8(5) . .
O5 C19 C18 113.3(5) . .
C20 C19 C18 117.8(5) . .
F15 C24 F14 106.6(5) . .
F15 C24 F13 106.9(5) . .
F14 C24 F13 106.8(5) . .
F15 C24 C25 111.6(5) . .
F14 C24 C25 110.4(4) . .
F13 C24 C25 114.2(4) . .
O6 C22 C23 128.9(5) . .
O6 C22 C21 116.9(5) . .
C23 C22 C21 114.2(5) . .
O7 C25 C23 131.1(5) . 7_576
O7 C25 C24 112.7(4) . .
C23 C25 C24 116.2(4) 7_576 .
F5 C13 F4 107.5(10) . .
F5 C13 F6 111.9(8) . .
F4 C13 F6 108.2(7) . .
F5 C13 C14 120.3(9) . .
F4 C13 C14 98.0(8) . .
F6 C13 C14 109.5(5) . .
F8 C18 F7 106.9(6) . .
F8 C18 F9 109.5(6) . .
F7 C18 F9 106.3(5) . .
F8 C18 C19 112.5(6) . .
F7 C18 C19 110.2(5) . .
F9 C18 C19 111.2(5) . .
C8 C11 H11B 109.5 . .
C8 C11 H11A 109.5 . .
H11B C11 H11A 109.5 . .
C8 C11 H11C 109.5 . .
H11B C11 H11C 109.5 . .
H11A C11 H11C 109.5 . .
C7 C10 H10C 109.5 . .
C7 C10 H10B 109.5 . .
H10C C10 H10B 109.5 . .
C7 C10 H10A 109.5 . .
H10C C10 H10A 109.5 . .
H10B C10 H10A 109.5 . .
C8 C12 H12C 109.5 . .
C8 C12 H12A 109.5 . .
H12C C12 H12A 109.5 . .
C8 C12 H12B 109.5 . .
H12C C12 H12B 109.5 . .
H12A C12 H12B 109.5 . .
F12 C21 F11 108.1(7) . .
F12 C21 F10 107.2(7) . .
F11 C21 F10 105.1(7) . .
F12 C21 C22 111.1(6) . .
F11 C21 C22 112.5(5) . .
F10 C21 C22 112.5(5) . .
C16A O4 C16B 46.8(7) . .
C16A O4 Tb1 133.9(5) . .
C16B O4 Tb1 129.7(7) . .
O3 C14 C15 127.2(8) . .
O3 C14 C13 110.9(8) . .
C15 C14 C13 121.9(7) . .
C16B C16A O4 74.5(9) . .
C16B C16A C15 120.1(11) . .
O4 C16A C15 128.9(8) . .
C16B C16A C17 69.4(9) . .
O4 C16A C17 116.6(6) . .
C15 C16A C17 114.2(7) . .
C16A C15 C14 119.8(8) . .
C16A C15 H15 120.1 . .
C14 C15 H15 120.1 . .
N1 C8 C11 106.2(4) . .
N1 C8 C12 109.3(5) . .
C11 C8 C12 110.7(5) . .
N1 C8 C7 100.9(4) . .
C11 C8 C7 114.3(5) . .
C12 C8 C7 114.6(5) . .
F2 C17 F3 107.1(10) . .
F2 C17 F1 110.0(6) . .
F3 C17 F1 106.7(8) . .
F2 C17 C16B 92.8(9) . .
F3 C17 C16B 131.8(9) . .
F1 C17 C16B 106.7(7) . .
F2 C17 C16A 122.5(7) . .
F3 C17 C16A 96.4(8) . .
F1 C17 C16A 112.1(5) . .
C16B C17 C16A 38.4(6) . .
C19 C20 C19 121.3(7) . 2
C19 C20 H20 119.3 . .
C19 C20 H20 119.3 2 .
C16A C16B O4 58.7(9) . .
C16A C16B C17 72.2(10) . .
O4 C16B C17 109.3(11) . .

loop_
_geom_bond_atom_site_label_1
_geom_bond_atom_site_label_2
_geom_bond_distance
_geom_bond_site_symmetry_2
Tb1 O5 2.302(3) 2
Tb1 O5 2.302(3) .
Tb1 O3 2.305(4) .
Tb1 O3 2.305(3) 2
Tb1 O2 2.309(3) .
Tb1 O2 2.309(3) 2
Tb1 O4 2.311(4) .
Tb1 O4 2.311(4) 2
Cu1 O7 1.989(3) 7_576
Cu1 O7 1.989(3) .
Cu1 N3 2.001(4) 7_576
Cu1 N3 2.001(4) .
Cu1 O6 2.343(4) 7_576
Cu1 O6 2.343(4) .
Br1 C4 1.882(5) .
O7 C25 1.269(6) .
O2 N2 1.295(5) .
N3 C2 1.340(6) .
N3 C3 1.340(6) .
C1 C5 1.392(7) .
C1 C2 1.394(6) .
C1 C6 1.462(6) .
O3 C14 1.192(10) .
F6 C13 1.317(7) .
F7 C18 1.330(8) .
O6 C22 1.235(6) .
O5 C19 1.243(7) .
C4 C3 1.378(7) .
C4 C5 1.386(6) .
F13 C24 1.327(7) .
N2 C6 1.330(6) .
N2 C7 1.511(6) .
N1 O1 1.267(6) .
N1 C6 1.366(6) .
N1 C8 1.506(7) .
F15 C24 1.317(8) .
F14 C24 1.327(7) .
C3 H3 0.9300 .
C5 H5 0.9300 .
C9 C7 1.515(7) .
C9 H9A 0.9600 .
C9 H9B 0.9600 .
C9 H9C 0.9600 .
C7 C10 1.535(7) .
C7 C8 1.553(7) .
F9 C18 1.338(9) .
F11 C21 1.311(8) .
C23 C25 1.365(7) 7_576
C23 C22 1.421(7) .
C23 H23 0.9300 .
F10 C21 1.312(8) .
C2 H2 0.9300 .
F8 C18 1.320(7) .
C19 C20 1.396(7) .
C19 C18 1.536(8) .
C24 C25 1.540(7) .
C22 C21 1.548(8) .
C25 C23 1.365(7) 7_576
C13 F5 1.197(11) .
C13 F4 1.261(10) .
C13 C14 1.623(11) .
C11 C8 1.521(8) .
C11 H11B 0.9600 .
C11 H11A 0.9600 .
C11 H11C 0.9600 .
C10 H10C 0.9600 .
C10 H10B 0.9600 .
C10 H10A 0.9600 .
C12 C8 1.528(7) .
C12 H12C 0.9600 .
C12 H12A 0.9600 .
C12 H12B 0.9600 .
C21 F12 1.294(10) .
O4 C16A 1.196(9) .
O4 C16B 1.348(14) .
C14 C15 1.420(13) .
C16A C16B 1.020(17) .
C16A C15 1.400(8) .
C16A C17 1.564(10) .
C15 H15 0.9300 .
F1 C17 1.316(8) .
C17 F2 1.230(9) .
C17 F3 1.243(10) .
C17 C16B 1.538(16) .
C20 C19 1.396(7) 2
C20 H20 0.9300 .

loop_
_geom_torsion_atom_site_label_1
_geom_torsion_atom_site_label_2
_geom_torsion_atom_site_label_3
_geom_torsion_atom_site_label_4
_geom_torsion
_geom_torsion_site_symmetry_1
_geom_torsion_site_symmetry_4
O7 Cu1 O7 C25 105(100) 7_576 .
N3 Cu1 O7 C25 -67.7(4) 7_576 .
N3 Cu1 O7 C25 112.3(4) . .
O6 Cu1 O7 C25 25.1(4) 7_576 .
O6 Cu1 O7 C25 -154.9(4) . .
O5 Tb1 O2 N2 124.5(4) 2 .
O5 Tb1 O2 N2 -154.5(4) . .
O3 Tb1 O2 N2 -19.4(4) . .
O3 Tb1 O2 N2 -7.2(6) 2 .
O2 Tb1 O2 N2 164.5(4) 2 .
O4 Tb1 O2 N2 -87.5(4) . .
O4 Tb1 O2 N2 52.5(4) 2 .
O7 Cu1 N3 C2 -122.4(4) 7_576 .
O7 Cu1 N3 C2 57.6(4) . .
N3 Cu1 N3 C2 51(100) 7_576 .
O6 Cu1 N3 C2 143.9(4) 7_576 .
O6 Cu1 N3 C2 -36.1(4) . .
O7 Cu1 N3 C3 48.6(3) 7_576 .
O7 Cu1 N3 C3 -131.4(3) . .
N3 Cu1 N3 C3 -138(100) 7_576 .
O6 Cu1 N3 C3 -45.0(3) 7_576 .
O6 Cu1 N3 C3 135.0(3) . .
O5 Tb1 O3 C14 -169.2(7) 2 .
O5 Tb1 O3 C14 -68.0(7) . .
O3 Tb1 O3 C14 65.4(7) 2 .
O2 Tb1 O3 C14 -120.2(7) . .
O2 Tb1 O3 C14 53.5(8) 2 .
O4 Tb1 O3 C14 -10.4(7) . .
O4 Tb1 O3 C14 141.2(7) 2 .
O7 Cu1 O6 C22 16.0(4) 7_576 .
O7 Cu1 O6 C22 -164.0(4) . .
N3 Cu1 O6 C22 109.5(4) 7_576 .
N3 Cu1 O6 C22 -70.5(4) . .
O6 Cu1 O6 C22 -126(100) 7_576 .
O5 Tb1 O5 C19 -1.3(4) 2 .
O3 Tb1 O5 C19 -132.1(4) . .
O3 Tb1 O5 C19 120.5(4) 2 .
O2 Tb1 O5 C19 -78.7(4) . .
O2 Tb1 O5 C19 71.8(4) 2 .
O4 Tb1 O5 C19 170.2(5) . .
O4 Tb1 O5 C19 -17.2(6) 2 .
Tb1 O2 N2 C6 84.9(6) . .
Tb1 O2 N2 C7 -109.5(5) . .
C2 N3 C3 C4 1.8(7) . .
Cu1 N3 C3 C4 -169.4(4) . .
C5 C4 C3 N3 -1.9(7) . .
Br1 C4 C3 N3 176.5(3) . .
C3 C4 C5 C1 1.2(7) . .
Br1 C4 C5 C1 -177.1(3) . .
C2 C1 C5 C4 -0.5(7) . .
C6 C1 C5 C4 176.4(4) . .
O2 N2 C7 C9 46.8(6) . .
C6 N2 C7 C9 -145.9(4) . .
O2 N2 C7 C10 -73.5(5) . .
C6 N2 C7 C10 93.9(5) . .
O2 N2 C7 C8 168.6(4) . .
C6 N2 C7 C8 -24.0(5) . .
O2 N2 C6 N1 178.3(4) . .
C7 N2 C6 N1 11.7(5) . .
O2 N2 C6 C1 2.2(7) . .
C7 N2 C6 C1 -164.4(4) . .
O1 N1 C6 N2 179.3(5) . .
C8 N1 C6 N2 6.9(6) . .
O1 N1 C6 C1 -4.5(8) . .
C8 N1 C6 C1 -176.9(4) . .
C5 C1 C6 N2 25.9(7) . .
C2 C1 C6 N2 -157.2(5) . .
C5 C1 C6 N1 -149.6(5) . .
C2 C1 C6 N1 27.3(7) . .
C3 N3 C2 C1 -1.0(7) . .
Cu1 N3 C2 C1 170.0(3) . .
C5 C1 C2 N3 0.4(7) . .
C6 C1 C2 N3 -176.5(4) . .
Tb1 O5 C19 C20 2.8(8) . .
Tb1 O5 C19 C18 -179.4(4) . .
Cu1 O6 C22 C23 -2.9(8) . .
Cu1 O6 C22 C21 178.6(4) . .
C25 C23 C22 O6 -9.5(10) 7_576 .
C25 C23 C22 C21 169.1(6) 7_576 .
Cu1 O7 C25 C23 -23.8(8) . 7_576
Cu1 O7 C25 C24 155.9(4) . .
F15 C24 C25 O7 63.4(6) . .
F14 C24 C25 O7 -54.9(6) . .
F13 C24 C25 O7 -175.2(5) . .
F15 C24 C25 C23 -116.8(6) . 7_576
F14 C24 C25 C23 124.8(6) . 7_576
F13 C24 C25 C23 4.6(8) . 7_576
O5 C19 C18 F8 165.3(6) . .
C20 C19 C18 F8 -16.6(8) . .
O5 C19 C18 F7 -75.6(7) . .
C20 C19 C18 F7 102.5(5) . .
O5 C19 C18 F9 42.1(7) . .
C20 C19 C18 F9 -139.8(5) . .
O6 C22 C21 F12 -105.9(8) . .
C23 C22 C21 F12 75.4(8) . .
O6 C22 C21 F11 15.4(9) . .
C23 C22 C21 F11 -163.3(6) . .
O6 C22 C21 F10 133.9(6) . .
C23 C22 C21 F10 -44.8(8) . .
O5 Tb1 O4 C16A 158.2(6) 2 .
O5 Tb1 O4 C16A 142.1(7) . .
O3 Tb1 O4 C16A 9.9(6) . .
O3 Tb1 O4 C16A -74.5(7) 2 .
O2 Tb1 O4 C16A 77.5(7) . .
O2 Tb1 O4 C16A -145.8(7) 2 .
O4 Tb1 O4 C16A -32.3(6) 2 .
O5 Tb1 O4 C16B -137.6(8) 2 .
O5 Tb1 O4 C16B -153.7(8) . .
O3 Tb1 O4 C16B 74.1(8) . .
O3 Tb1 O4 C16B -10.3(8) 2 .
O2 Tb1 O4 C16B 141.8(8) . .
O2 Tb1 O4 C16B -81.6(8) 2 .
O4 Tb1 O4 C16B 31.9(8) 2 .
Tb1 O3 C14 C15 8.7(14) . .
Tb1 O3 C14 C13 -171.2(4) . .
F5 C13 C14 O3 57.9(11) . .
F4 C13 C14 O3 173.6(8) . .
F6 C13 C14 O3 -73.8(9) . .
F5 C13 C14 C15 -122.1(11) . .
F4 C13 C14 C15 -6.3(11) . .
F6 C13 C14 C15 106.3(9) . .
Tb1 O4 C16A C16B 108.2(10) . .
C16B O4 C16A C15 -116.4(15) . .
Tb1 O4 C16A C15 -8.2(14) . .
C16B O4 C16A C17 56.8(10) . .
Tb1 O4 C16A C17 165.0(4) . .
C16B C16A C15 C14 -93.5(14) . .
O4 C16A C15 C14 0.5(16) . .
C17 C16A C15 C14 -172.9(8) . .
O3 C14 C15 C16A -0.6(15) . .
C13 C14 C15 C16A 179.3(8) . .
O1 N1 C8 C11 -74.5(6) . .
C6 N1 C8 C11 98.3(5) . .
O1 N1 C8 C12 45.0(7) . .
C6 N1 C8 C12 -142.3(5) . .
O1 N1 C8 C7 166.0(5) . .
C6 N1 C8 C7 -21.2(5) . .
N2 C7 C8 N1 24.7(4) . .
C9 C7 C8 N1 142.8(4) . .
C10 C7 C8 N1 -85.8(5) . .
N2 C7 C8 C11 -88.8(5) . .
C9 C7 C8 C11 29.3(6) . .
C10 C7 C8 C11 160.7(4) . .
N2 C7 C8 C12 141.9(5) . .
C9 C7 C8 C12 -100.0(6) . .
C10 C7 C8 C12 31.4(6) . .
C16B C16A C17 F2 -44.9(13) . .
O4 C16A C17 F2 -104.3(11) . .
C15 C16A C17 F2 69.9(12) . .
C16B C16A C17 F3 -159.8(11) . .
O4 C16A C17 F3 140.7(9) . .
C15 C16A C17 F3 -45.1(10) . .
C16B C16A C17 F1 89.2(10) . .
O4 C16A C17 F1 29.7(10) . .
C15 C16A C17 F1 -156.1(8) . .
O4 C16A C17 C16B -59.5(10) . .
C15 C16A C17 C16B 114.7(12) . .
O5 C19 C20 C19 -1.4(4) . 2
C18 C19 C20 C19 -179.2(5) . 2
C15 C16A C16B O4 126.3(11) . .
C17 C16A C16B O4 -126.9(7) . .
O4 C16A C16B C17 126.9(7) . .
C15 C16A C16B C17 -106.8(10) . .
Tb1 O4 C16B C16A -117.2(9) . .
C16A O4 C16B C17 -53.8(9) . .
Tb1 O4 C16B C17 -171.0(4) . .
F2 C17 C16B C16A 143.4(10) . .
F3 C17 C16B C16A 27.4(15) . .
F1 C17 C16B C16A -104.7(9) . .
F2 C17 C16B O4 -170.2(9) . .
F3 C17 C16B O4 73.8(14) . .
F1 C17 C16B O4 -58.3(11) . .
C16A C17 C16B O4 46.4(8) . .
